data_1567284
loop_
_publ_author_name
'Heck, Joshua'
'Metz, Fabian'
'Buchenau, S\"oren'
'Teubner, Melissa'
'Grimm-Lebsanft, Benjamin'
'Spaniol, Thomas P.'
'Hoffmann, Alexander'
'R\"ubhausen, Michael A.'
'Herres-Pawlis, Sonja'

_publ_section_title
;
 Manipulating electron transfer -- the influence of substituents on novel
 copper guanidine quinolinyl complexes
;
_journal_issue 28
_journal_name_full 'Chemical Science'
_journal_page_first 8274
_journal_page_last 8288
_journal_paper_doi 10.1039/D2SC02910C
_journal_volume 13
_journal_year 2022
_chemical_formula_moiety 'C30 H40 Cu N8, F6 P'
_chemical_formula_sum 'C30 H40 Cu F6 N8 P'
_chemical_formula_weight 721.21
_space_group_crystal_system monoclinic
_space_group_IT_number 15
_space_group_name_Hall '-I 2ya'
_space_group_name_H-M_alt 'I 1 2/a 1'
_atom_sites_solution_hydrogens geom
_audit_creation_method SHELXL-2018/3
_audit_update_record
;
2022-01-06 deposited with the CCDC.	2022-07-06 downloaded from the CCDC.
;
_cell_angle_alpha 90
_cell_angle_beta 91.84(3)
_cell_angle_gamma 90
_cell_formula_units_Z 12
_cell_length_a 22.442(5)
_cell_length_b 10.441(2)
_cell_length_c 41.640(14)
_cell_measurement_reflns_used 53117
_cell_measurement_temperature 100(2)
_cell_measurement_theta_max 32.94
_cell_measurement_theta_min 2.37
_cell_volume 9752(4)
_computing_cell_refinement
;
X-Area Recipe 1.36.0.0 (STOE, 2020)
;
_computing_data_collection
;
X-Area Pilatus3_SV 1.31.170.0 (STOE, 2020)
;
_computing_data_reduction
;
X-Area Integrate 1.78.3.0 (STOE, 2020)
X-Area LANA 1.83.8.0 (STOE, 2020)
;
_computing_molecular_graphics SHELXTL
_computing_publication_material
;
STOE & Cie GmbH, X-Area, software package for collecting single-crystal or
multi-domain crystal data on STOE area-detector diffractometers, for image 
processing, for the correction and scaling of reflection intensities and 
for outlier rejection, version 1.90, Darmstadt 2020
;
_computing_structure_refinement 'SHELXL-2018/3 (Sheldrick, 2018)'
_computing_structure_solution 'SHELXT 2014/4 (Sheldrick, 2014)'
_diffrn_ambient_temperature 100
_diffrn_detector 'Hybrid Pixel Counting Detector'
_diffrn_detector_area_resol_mean 5.81
_diffrn_detector_type 'Dectris Pilatus 200K'
_diffrn_measured_fraction_theta_full 0.998
_diffrn_measured_fraction_theta_max 0.998
_diffrn_measurement_details ' 3236 frames, detector distance = 80 mm'
_diffrn_measurement_device '4-circle diffractometer'
_diffrn_measurement_device_type 'STOE STADIVARI'
_diffrn_measurement_method 'rotation method, \w scans'
_diffrn_radiation_collimation '0.6 mm diameter'
_diffrn_radiation_monochromator 'Graded multilayer mirror'
_diffrn_radiation_polarisn_norm 270
_diffrn_radiation_probe x-ray
_diffrn_radiation_type 'Mo K\a'
_diffrn_radiation_wavelength 0.71073
_diffrn_reflns_av_R_equivalents 0.0365
_diffrn_reflns_av_unetI/netI 0.0185
_diffrn_reflns_Laue_measured_fraction_full 0.998
_diffrn_reflns_Laue_measured_fraction_max 0.998
_diffrn_reflns_limit_h_max 27
_diffrn_reflns_limit_h_min -27
_diffrn_reflns_limit_k_max 12
_diffrn_reflns_limit_k_min -12
_diffrn_reflns_limit_l_max 50
_diffrn_reflns_limit_l_min -50
_diffrn_reflns_number 52717
_diffrn_reflns_point_group_measured_fraction_full 0.998
_diffrn_reflns_point_group_measured_fraction_max 0.998
_diffrn_reflns_theta_full 25.242
_diffrn_reflns_theta_max 25.497
_diffrn_reflns_theta_min 2.376
_diffrn_source 'Genix Mo'
_diffrn_source_current 1.000
_diffrn_source_power 0.050
_diffrn_source_voltage 50
_exptl_absorpt_coefficient_mu 0.791
_exptl_absorpt_correction_T_max 0.8959
_exptl_absorpt_correction_T_min 0.1804
_exptl_absorpt_correction_type multi-scan
_exptl_absorpt_process_details
;
STOE X-Red32, absorption correction by Gaussian integration, analogous to
P. Coppens in: F. R. Ahmed (Editor), "Crystallographic Computing", Munksgaard,
Copenhagen (1970), 255 - 270. Afterwards scaling of reflection intensities was
performed within STOE LANA. J. Koziskova, F. Hahn, J. Richter, J. Kozisek, Acta
Chimica Slovaca, vol. 9, no. 2, 2016, pp. 136 - 140.
Finally a spherical absorption correction was done within STOE LANA.
;
_exptl_crystal_colour red
_exptl_crystal_density_diffrn 1.474
_exptl_crystal_description block
_exptl_crystal_F_000 4488
_exptl_crystal_size_max 0.200
_exptl_crystal_size_mid 0.180
_exptl_crystal_size_min 0.140
_refine_diff_density_max 3.597
_refine_diff_density_min -0.502
_refine_diff_density_rms 0.123
_refine_ls_extinction_method none
_refine_ls_goodness_of_fit_ref 1.095
_refine_ls_hydrogen_treatment constr
_refine_ls_matrix_type full
_refine_ls_number_parameters 639
_refine_ls_number_reflns 9051
_refine_ls_number_restraints 0
_refine_ls_restrained_S_all 1.095
_refine_ls_R_factor_all 0.0791
_refine_ls_R_factor_gt 0.0682
_refine_ls_shift/su_max 0.001
_refine_ls_shift/su_mean 0.000
_refine_ls_structure_factor_coef Fsqd
_refine_ls_weighting_details 'w=1/[\s^2^(Fo^2^)+(0.0817P)^2^+70.7618P] where P=(Fo^2^+2Fc^2^)/3'
_refine_ls_weighting_scheme calc
_refine_ls_wR_factor_gt 0.1684
_refine_ls_wR_factor_ref 0.1757
_reflns_Friedel_coverage 0.000
_reflns_number_gt 7868
_reflns_number_total 9051
_reflns_threshold_expression 'I > 2\s(I)'
_cod_data_source_file d2sc02910c2.cif
_cod_data_source_block C3a
_cod_original_sg_symbol_H-M 'I 2/a'
_cod_database_code 1567284
_shelx_shelxl_version_number 2018/3
_shelx_space_group_comment
;
The symmetry employed for this shelxl refinement is uniquely defined
by the following loop, which should always be used as a source of
symmetry information in preference to the above space-group names.
They are only intended as comments.
;
_shelx_estimated_absorpt_t_min 0.858
_shelx_estimated_absorpt_t_max 0.897

loop_
_space_group_symop_operation_xyz
'x, y, z'
'-x+1/2, y, -z'
'x+1/2, y+1/2, z+1/2'
'-x+1, y+1/2, -z+1/2'
'-x, -y, -z'
'x-1/2, -y, z'
'-x+1/2, -y+1/2, -z+1/2'
'x, -y+1/2, z+1/2'

loop_
_atom_site_label
_atom_site_type_symbol
_atom_site_fract_x
_atom_site_fract_y
_atom_site_fract_z
_atom_site_U_iso_or_equiv
_atom_site_adp_type
_atom_site_occupancy
_atom_site_site_symmetry_order
_atom_site_calc_flag
_atom_site_refinement_flags_posn
_atom_site_refinement_flags_adp
_atom_site_refinement_flags_occupancy
_atom_site_disorder_assembly
_atom_site_disorder_group
Cu1 Cu 0.24469(2) 0.44183(4) 0.33191(2) 0.01673(15) Uani 1 1 d . . . . .
N1 N 0.20200(15) 0.5634(3) 0.29856(8) 0.0217(7) Uani 1 1 d . . . . .
N2 N 0.13767(16) 0.6761(4) 0.33085(9) 0.0297(8) Uani 1 1 d . . . . .
P2 P 0.500000 0.500000 0.500000 0.0204(3) Uani 1 2 d S . P . .
Cu2 Cu 0.250000 -0.05075(6) 0.500000 0.01303(16) Uani 1 2 d S T P . .
N3 N 0.10270(17) 0.6070(4) 0.28090(10) 0.0389(10) Uani 1 1 d . . . . .
N4 N 0.28906(14) 0.3908(3) 0.29320(7) 0.0183(6) Uani 1 1 d . . . . .
N5 N 0.30074(14) 0.4990(4) 0.37055(8) 0.0247(7) Uani 1 1 d . . . . .
N6 N 0.38693(15) 0.5650(4) 0.34691(8) 0.0314(8) Uani 1 1 d . . . . .
N7 N 0.39552(16) 0.4240(4) 0.39009(9) 0.0379(10) Uani 1 1 d . . . . .
F7 F 0.56722(11) 0.5325(2) 0.51098(7) 0.0371(6) Uani 1 1 d . . . . .
N8 N 0.19162(13) 0.3961(3) 0.36768(7) 0.0165(6) Uani 1 1 d . . . . .
F8 F 0.52358(12) 0.4070(3) 0.47239(6) 0.0372(6) Uani 1 1 d . . . . .
C1 C 0.14889(18) 0.6152(4) 0.30264(10) 0.0270(9) Uani 1 1 d . . . . .
C2 C 0.1847(2) 0.7259(4) 0.35174(10) 0.0299(9) Uani 1 1 d . . . . .
H2A H 0.178547 0.817877 0.354962 0.045 Uiso 1 1 calc R U . . .
H2B H 0.223234 0.711827 0.341932 0.045 Uiso 1 1 calc R U . . .
H2C H 0.184118 0.681831 0.372505 0.045 Uiso 1 1 calc R U . . .
C3 C 0.0793(2) 0.6702(5) 0.34538(13) 0.0412(12) Uani 1 1 d . . . . .
H3A H 0.083855 0.637177 0.367359 0.062 Uiso 1 1 calc R U . . .
H3B H 0.053050 0.613193 0.332686 0.062 Uiso 1 1 calc R U . . .
H3C H 0.061856 0.756169 0.345850 0.062 Uiso 1 1 calc R U . . .
C4 C 0.0617(3) 0.7146(6) 0.27425(15) 0.0575(16) Uani 1 1 d . . . . .
H4A H 0.021086 0.689380 0.279482 0.086 Uiso 1 1 calc R U . . .
H4B H 0.062792 0.737491 0.251449 0.086 Uiso 1 1 calc R U . . .
H4C H 0.073940 0.788495 0.287383 0.086 Uiso 1 1 calc R U . . .
C5 C 0.0952(2) 0.5001(5) 0.25930(13) 0.0472(13) Uani 1 1 d . . . . .
H5A H 0.054129 0.468429 0.260048 0.071 Uiso 1 1 calc R U . . .
H5B H 0.122865 0.431563 0.265785 0.071 Uiso 1 1 calc R U . . .
H5C H 0.103388 0.527520 0.237376 0.071 Uiso 1 1 calc R U . . .
C6 C 0.33568(17) 0.3119(4) 0.29270(10) 0.0235(8) Uani 1 1 d . . . . .
C7 C 0.37435(18) 0.3091(4) 0.26643(10) 0.0274(9) Uani 1 1 d . . . . .
H7 H 0.408655 0.255752 0.267235 0.033 Uiso 1 1 calc R U . . .
C8 C 0.3624(2) 0.3823(4) 0.24027(10) 0.0290(9) Uani 1 1 d . . . . .
H8 H 0.388396 0.380637 0.222722 0.035 Uiso 1 1 calc R U . . .
C9 C 0.3110(2) 0.4618(4) 0.23894(10) 0.0270(9) Uani 1 1 d . . . . .
F9 F 0.49931(10) 0.6188(2) 0.47548(6) 0.0289(5) Uani 1 1 d . . . . .
C10 C 0.2947(2) 0.5352(5) 0.21191(10) 0.0352(11) Uani 1 1 d . . . . .
H10 H 0.317211 0.531650 0.193001 0.042 Uiso 1 1 calc R U . . .
C11 C 0.2450(3) 0.6131(5) 0.21340(10) 0.0405(12) Uani 1 1 d . . . . .
H11 H 0.232659 0.660872 0.194926 0.049 Uiso 1 1 calc R U . . .
C12 C 0.2123(2) 0.6236(4) 0.24133(10) 0.0348(10) Uani 1 1 d . . . . .
H12 H 0.179446 0.680906 0.241642 0.042 Uiso 1 1 calc R U . . .
C13 C 0.22686(18) 0.5519(4) 0.26873(9) 0.0220(8) Uani 1 1 d . . . . .
C14 C 0.27641(18) 0.4659(4) 0.26682(9) 0.0204(8) Uani 1 1 d . . . . .
C15 C 0.3452(2) 0.2229(4) 0.32047(11) 0.0327(10) Uani 1 1 d . . . . .
H15A H 0.386343 0.230782 0.328857 0.049 Uiso 1 1 calc R U . . .
H15B H 0.337888 0.134630 0.313372 0.049 Uiso 1 1 calc R U . . .
H15C H 0.317633 0.244846 0.337399 0.049 Uiso 1 1 calc R U . . .
C16 C 0.35993(18) 0.4955(5) 0.37001(10) 0.0283(9) Uani 1 1 d . . . . .
C17 C 0.3551(2) 0.6682(5) 0.33079(11) 0.0347(10) Uani 1 1 d . . . . .
H17A H 0.383676 0.730049 0.322563 0.052 Uiso 1 1 calc R U . . .
H17B H 0.329250 0.711033 0.346010 0.052 Uiso 1 1 calc R U . . .
H17C H 0.330686 0.633548 0.312884 0.052 Uiso 1 1 calc R U . . .
C18 C 0.4398(2) 0.5200(6) 0.33082(12) 0.0418(12) Uani 1 1 d . . . . .
H18A H 0.431263 0.515350 0.307623 0.063 Uiso 1 1 calc R U . . .
H18B H 0.450750 0.434821 0.338930 0.063 Uiso 1 1 calc R U . . .
H18C H 0.472806 0.579622 0.335111 0.063 Uiso 1 1 calc R U . . .
C19 C 0.4535(2) 0.4721(7) 0.40156(13) 0.0587(17) Uani 1 1 d . . . . .
H19A H 0.454779 0.474441 0.425104 0.088 Uiso 1 1 calc R U . . .
H19B H 0.459551 0.558669 0.393179 0.088 Uiso 1 1 calc R U . . .
H19C H 0.485010 0.415498 0.394108 0.088 Uiso 1 1 calc R U . . .
C20 C 0.3750(2) 0.3112(6) 0.40577(12) 0.0477(13) Uani 1 1 d . . . . .
H20A H 0.405368 0.244015 0.404622 0.072 Uiso 1 1 calc R U . . .
H20B H 0.337968 0.281672 0.395106 0.072 Uiso 1 1 calc R U . . .
H20C H 0.367702 0.330692 0.428323 0.072 Uiso 1 1 calc R U . . .
C21 C 0.13665(16) 0.3483(4) 0.36472(9) 0.0208(8) Uani 1 1 d . . . . .
C22 C 0.09787(17) 0.3467(4) 0.39089(10) 0.0247(8) Uani 1 1 d . . . . .
H22 H 0.058739 0.312897 0.388072 0.030 Uiso 1 1 calc R U . . .
C23 C 0.11644(17) 0.3934(4) 0.42013(10) 0.0242(8) Uani 1 1 d . . . . .
H23 H 0.090243 0.392965 0.437602 0.029 Uiso 1 1 calc R U . . .
C24 C 0.17515(18) 0.4428(4) 0.42430(10) 0.0234(8) Uani 1 1 d . . . . .
C25 C 0.1977(2) 0.4936(4) 0.45347(10) 0.0324(10) Uani 1 1 d . . . . .
H25 H 0.173459 0.496296 0.471753 0.039 Uiso 1 1 calc R U . . .
C26 C 0.2554(2) 0.5397(5) 0.45533(11) 0.0407(12) Uani 1 1 d . . . . .
H26 H 0.270913 0.573320 0.475084 0.049 Uiso 1 1 calc R U . . .
C27 C 0.2916(2) 0.5374(5) 0.42838(11) 0.0382(11) Uani 1 1 d . . . . .
H27 H 0.331251 0.569202 0.430349 0.046 Uiso 1 1 calc R U . . .
C28 C 0.27104(18) 0.4903(4) 0.39924(9) 0.0240(8) Uani 1 1 d . . . . .
C29 C 0.21125(17) 0.4414(3) 0.39704(9) 0.0187(8) Uani 1 1 d . . . . .
C30 C 0.11704(19) 0.2975(5) 0.33279(10) 0.0323(10) Uani 1 1 d . . . . .
H30A H 0.103119 0.209092 0.335139 0.048 Uiso 1 1 calc R U . . .
H30B H 0.150573 0.299288 0.318292 0.048 Uiso 1 1 calc R U . . .
H30C H 0.084492 0.350471 0.323877 0.048 Uiso 1 1 calc R U . . .
C51 C 0.14248(16) 0.0597(3) 0.46461(9) 0.0180(7) Uani 1 1 d . . . . .
N51 N 0.20029(13) 0.0385(3) 0.46268(7) 0.0159(6) Uani 1 1 d . . . . .
C52 C 0.10893(19) -0.1046(4) 0.42561(10) 0.0300(9) Uani 1 1 d . . . . .
H52A H 0.074660 -0.162062 0.427367 0.045 Uiso 1 1 calc R U . . .
H52B H 0.145097 -0.148257 0.433628 0.045 Uiso 1 1 calc R U . . .
H52C H 0.113505 -0.080807 0.403057 0.045 Uiso 1 1 calc R U . . .
N52 N 0.09939(14) 0.0095(3) 0.44447(8) 0.0234(7) Uani 1 1 d . . . . .
C53 C 0.04314(17) 0.0756(5) 0.43724(10) 0.0292(9) Uani 1 1 d . . . . .
H53A H 0.037106 0.083150 0.413902 0.044 Uiso 1 1 calc R U . . .
H53B H 0.044377 0.161209 0.446870 0.044 Uiso 1 1 calc R U . . .
H53C H 0.010203 0.026664 0.446093 0.044 Uiso 1 1 calc R U . . .
N53 N 0.12415(13) 0.1357(3) 0.48914(7) 0.0196(7) Uani 1 1 d . . . . .
C54 C 0.16659(18) 0.2207(4) 0.50529(10) 0.0249(8) Uani 1 1 d . . . . .
H54A H 0.145341 0.293612 0.514346 0.037 Uiso 1 1 calc R U . . .
H54B H 0.195267 0.251793 0.489836 0.037 Uiso 1 1 calc R U . . .
H54C H 0.187803 0.174144 0.522598 0.037 Uiso 1 1 calc R U . . .
N54 N 0.29881(13) -0.1062(3) 0.46292(7) 0.0146(6) Uani 1 1 d . . . . .
C55 C 0.07214(17) 0.1043(4) 0.50779(10) 0.0268(9) Uani 1 1 d . . . . .
H55A H 0.044548 0.177100 0.507415 0.040 Uiso 1 1 calc R U . . .
H55B H 0.084868 0.085734 0.530033 0.040 Uiso 1 1 calc R U . . .
H55C H 0.052073 0.029079 0.498430 0.040 Uiso 1 1 calc R U . . .
C56 C 0.22765(16) 0.0231(3) 0.43336(9) 0.0169(7) Uani 1 1 d . . . . .
C57 C 0.21034(17) 0.0808(4) 0.40474(9) 0.0200(8) Uani 1 1 d . . . . .
H57 H 0.174988 0.130877 0.403816 0.024 Uiso 1 1 calc R U . . .
C58 C 0.24360(19) 0.0674(4) 0.37693(9) 0.0243(8) Uani 1 1 d . . . . .
H58 H 0.229901 0.106959 0.357528 0.029 Uiso 1 1 calc R U . . .
C59 C 0.29553(18) -0.0020(4) 0.37734(10) 0.0250(9) Uani 1 1 d . . . . .
H59 H 0.317785 -0.010061 0.358423 0.030 Uiso 1 1 calc R U . . .
C60 C 0.31558(17) -0.0613(3) 0.40626(9) 0.0193(8) Uani 1 1 d . . . . .
C61 C 0.28198(15) -0.0505(3) 0.43411(9) 0.0152(7) Uani 1 1 d . . . . .
C62 C 0.37005(17) -0.1315(4) 0.40903(10) 0.0217(8) Uani 1 1 d . . . . .
H62 H 0.394928 -0.139372 0.391098 0.026 Uiso 1 1 calc R U . . .
C63 C 0.38607(16) -0.1872(4) 0.43760(10) 0.0223(8) Uani 1 1 d . . . . .
H63 H 0.422044 -0.234900 0.439495 0.027 Uiso 1 1 calc R U . . .
C64 C 0.34946(15) -0.1744(3) 0.46452(9) 0.0165(7) Uani 1 1 d . . . . .
C65 C 0.36659(16) -0.2372(4) 0.49539(9) 0.0213(8) Uani 1 1 d . . . . .
H65A H 0.377291 -0.326704 0.491405 0.032 Uiso 1 1 calc R U . . .
H65B H 0.332965 -0.234103 0.509816 0.032 Uiso 1 1 calc R U . . .
H65C H 0.400823 -0.192452 0.505346 0.032 Uiso 1 1 calc R U . . .
P1 P 0.48823(5) -0.02640(11) 0.33350(3) 0.0283(3) Uani 1 1 d . . . . .
F1 F 0.48324(14) 0.0911(3) 0.30871(8) 0.0543(8) Uani 1 1 d . . . . .
F2 F 0.55763(12) -0.0014(3) 0.33922(9) 0.0531(8) Uani 1 1 d . . . . .
F3 F 0.47501(15) 0.0722(3) 0.36177(8) 0.0543(8) Uani 1 1 d . . . . .
F4 F 0.49176(11) -0.1472(3) 0.35748(6) 0.0347(6) Uani 1 1 d . . . . .
F5 F 0.41828(12) -0.0492(3) 0.32804(7) 0.0414(7) Uani 1 1 d . . . . .
F6 F 0.50025(14) -0.1211(3) 0.30397(7) 0.0501(8) Uani 1 1 d . . . . .

loop_
_atom_site_aniso_label
_atom_site_aniso_U_11
_atom_site_aniso_U_22
_atom_site_aniso_U_33
_atom_site_aniso_U_23
_atom_site_aniso_U_13
_atom_site_aniso_U_12
Cu1 0.0150(2) 0.0212(3) 0.0140(2) 0.00028(17) 0.00210(17) -0.00016(17)
N1 0.0218(16) 0.0245(17) 0.0188(16) 0.0020(13) -0.0007(13) 0.0038(13)
N2 0.0268(18) 0.0299(19) 0.0327(19) 0.0022(15) 0.0073(15) 0.0089(15)
P2 0.0143(6) 0.0239(7) 0.0229(7) 0.0041(6) -0.0004(5) 0.0006(5)
Cu2 0.0107(3) 0.0161(3) 0.0124(3) 0.000 0.0020(2) 0.000
N3 0.031(2) 0.041(2) 0.044(2) -0.0057(19) -0.0160(17) 0.0094(17)
N4 0.0191(15) 0.0182(15) 0.0178(15) 0.0002(12) 0.0028(12) 0.0003(12)
N5 0.0188(16) 0.038(2) 0.0168(16) 0.0015(14) 0.0017(13) -0.0099(14)
N6 0.0185(17) 0.051(2) 0.0246(18) 0.0020(17) 0.0024(14) -0.0092(16)
N7 0.0209(18) 0.067(3) 0.0259(19) 0.0056(19) -0.0058(15) -0.0013(18)
F7 0.0209(13) 0.0315(14) 0.0582(17) 0.0035(12) -0.0080(12) -0.0034(10)
N8 0.0143(14) 0.0163(15) 0.0191(15) 0.0010(12) 0.0024(12) 0.0003(12)
F8 0.0459(16) 0.0372(15) 0.0285(13) -0.0024(11) -0.0002(11) 0.0156(12)
C1 0.026(2) 0.023(2) 0.032(2) 0.0023(17) -0.0014(17) 0.0030(16)
C2 0.037(2) 0.027(2) 0.026(2) -0.0028(17) 0.0098(18) 0.0020(18)
C3 0.030(2) 0.038(3) 0.057(3) 0.002(2) 0.017(2) 0.011(2)
C4 0.045(3) 0.056(4) 0.069(4) -0.006(3) -0.020(3) 0.026(3)
C5 0.037(3) 0.048(3) 0.055(3) -0.006(3) -0.019(2) 0.000(2)
C6 0.0238(19) 0.022(2) 0.024(2) -0.0002(16) 0.0061(16) 0.0027(16)
C7 0.027(2) 0.026(2) 0.030(2) -0.0062(17) 0.0095(17) 0.0040(17)
C8 0.035(2) 0.025(2) 0.027(2) -0.0087(17) 0.0140(18) -0.0028(18)
C9 0.037(2) 0.023(2) 0.021(2) -0.0025(16) 0.0084(17) -0.0029(17)
F9 0.0294(12) 0.0270(13) 0.0306(13) 0.0100(10) 0.0054(10) 0.0024(10)
C10 0.054(3) 0.034(2) 0.018(2) -0.0001(18) 0.0095(19) -0.002(2)
C11 0.070(3) 0.034(3) 0.017(2) 0.0084(19) -0.003(2) 0.002(2)
C12 0.048(3) 0.032(2) 0.024(2) 0.0051(18) -0.0029(19) 0.012(2)
C13 0.025(2) 0.024(2) 0.0166(18) 0.0026(15) -0.0009(15) -0.0003(16)
C14 0.028(2) 0.0182(18) 0.0150(18) -0.0020(14) -0.0001(15) -0.0027(15)
C15 0.034(2) 0.033(2) 0.031(2) 0.0062(19) 0.0075(18) 0.0109(19)
C16 0.023(2) 0.040(2) 0.022(2) 0.0010(18) 0.0008(16) -0.0078(18)
C17 0.037(2) 0.038(3) 0.029(2) 0.0032(19) 0.0063(19) -0.015(2)
C18 0.024(2) 0.064(3) 0.038(3) -0.001(2) 0.0075(19) -0.012(2)
C19 0.027(3) 0.111(5) 0.037(3) 0.000(3) -0.013(2) -0.004(3)
C20 0.043(3) 0.071(4) 0.029(2) 0.016(2) -0.003(2) 0.011(3)
C21 0.0166(17) 0.0217(19) 0.0241(19) 0.0024(16) 0.0015(15) -0.0008(15)
C22 0.0169(18) 0.025(2) 0.032(2) -0.0019(17) 0.0070(16) -0.0037(15)
C23 0.023(2) 0.0218(19) 0.028(2) -0.0004(16) 0.0143(16) 0.0008(16)
C24 0.028(2) 0.0180(19) 0.025(2) -0.0042(16) 0.0106(16) -0.0037(15)
C25 0.042(3) 0.038(2) 0.019(2) -0.0070(18) 0.0158(18) -0.017(2)
C26 0.052(3) 0.052(3) 0.019(2) -0.012(2) 0.008(2) -0.026(2)
C27 0.036(2) 0.054(3) 0.025(2) -0.006(2) 0.0011(19) -0.025(2)
C28 0.023(2) 0.034(2) 0.0149(18) 0.0004(16) 0.0036(15) -0.0089(17)
C29 0.0188(18) 0.0185(18) 0.0190(18) -0.0016(15) 0.0029(14) -0.0023(14)
C30 0.025(2) 0.046(3) 0.026(2) -0.0054(19) -0.0008(17) -0.0116(19)
C51 0.0175(18) 0.0197(18) 0.0168(17) 0.0062(14) 0.0022(14) 0.0052(14)
N51 0.0140(14) 0.0180(15) 0.0159(15) 0.0000(12) 0.0027(11) 0.0035(12)
C52 0.028(2) 0.037(2) 0.025(2) -0.0043(18) -0.0007(17) -0.0065(18)
N52 0.0152(15) 0.0317(18) 0.0233(17) 0.0014(14) -0.0004(13) -0.0005(14)
C53 0.0145(18) 0.044(3) 0.028(2) 0.0089(19) -0.0048(16) -0.0009(17)
N53 0.0132(15) 0.0258(17) 0.0204(16) -0.0003(13) 0.0085(12) 0.0059(12)
C54 0.0231(19) 0.025(2) 0.027(2) -0.0034(17) 0.0003(16) 0.0096(16)
N54 0.0129(14) 0.0122(14) 0.0187(15) -0.0002(12) 0.0026(11) -0.0020(11)
C55 0.022(2) 0.034(2) 0.026(2) 0.0039(18) 0.0112(16) 0.0059(17)
C56 0.0158(17) 0.0153(17) 0.0197(18) -0.0009(14) 0.0023(14) 0.0006(14)
C57 0.0178(18) 0.0237(19) 0.0187(18) 0.0016(15) 0.0050(14) 0.0055(15)
C58 0.032(2) 0.025(2) 0.0159(18) 0.0050(15) 0.0030(16) 0.0028(17)
C59 0.030(2) 0.023(2) 0.023(2) 0.0019(16) 0.0100(16) 0.0022(17)
C60 0.0218(19) 0.0171(18) 0.0195(18) -0.0008(15) 0.0088(15) -0.0003(14)
C61 0.0145(17) 0.0131(16) 0.0183(18) 0.0008(14) 0.0050(14) -0.0022(13)
C62 0.0211(19) 0.0166(18) 0.028(2) -0.0013(15) 0.0134(16) 0.0011(15)
C63 0.0157(17) 0.0168(18) 0.035(2) 0.0003(16) 0.0074(16) 0.0036(14)
C64 0.0140(16) 0.0123(16) 0.0235(19) -0.0024(14) 0.0049(14) -0.0001(13)
C65 0.0166(17) 0.0205(19) 0.027(2) 0.0019(16) 0.0023(15) 0.0070(15)
P1 0.0256(5) 0.0283(6) 0.0309(6) 0.0029(5) 0.0020(4) 0.0029(4)
F1 0.0503(18) 0.0530(19) 0.060(2) 0.0205(16) 0.0024(15) -0.0010(15)
F2 0.0266(14) 0.0403(17) 0.092(2) 0.0000(17) -0.0006(15) 0.0007(12)
F3 0.0565(19) 0.055(2) 0.0518(18) -0.0218(15) 0.0015(15) 0.0098(15)
F4 0.0356(14) 0.0387(15) 0.0300(13) 0.0091(11) 0.0040(11) 0.0107(11)
F5 0.0285(14) 0.0355(15) 0.0601(18) 0.0069(13) -0.0005(13) 0.0061(11)
F6 0.0495(17) 0.066(2) 0.0345(15) -0.0060(15) 0.0041(13) 0.0185(15)

loop_
_atom_type_symbol
_atom_type_description
_atom_type_scat_dispersion_real
_atom_type_scat_dispersion_imag
_atom_type_scat_source
C C 0.0033 0.0016 'International Tables Vol C Tables 4.2.6.8 and 6.1.1.4'
H H 0.0000 0.0000 'International Tables Vol C Tables 4.2.6.8 and 6.1.1.4'
Cu Cu 0.3201 1.2651 'International Tables Vol C Tables 4.2.6.8 and 6.1.1.4'
F F 0.0171 0.0103 'International Tables Vol C Tables 4.2.6.8 and 6.1.1.4'
N N 0.0061 0.0033 'International Tables Vol C Tables 4.2.6.8 and 6.1.1.4'
P P 0.1023 0.0942 'International Tables Vol C Tables 4.2.6.8 and 6.1.1.4'

loop_
_geom_angle_atom_site_label_1
_geom_angle_atom_site_label_2
_geom_angle_atom_site_label_3
_geom_angle
_geom_angle_site_symmetry_1
_geom_angle_site_symmetry_3
_geom_angle_publ_flag
N8 Cu1 N4 149.91(13) . . ?
N8 Cu1 N1 111.68(13) . . ?
N4 Cu1 N1 81.69(13) . . ?
N8 Cu1 N5 81.55(12) . . ?
N4 Cu1 N5 113.16(13) . . ?
N1 Cu1 N5 125.99(14) . . ?
C1 N1 C13 122.8(3) . . ?
C1 N1 Cu1 123.9(3) . . ?
C13 N1 Cu1 110.8(2) . . ?
C1 N2 C2 122.3(3) . . ?
C1 N2 C3 121.9(4) . . ?
C2 N2 C3 114.4(4) . . ?
F7 P2 F7 180.0 5_666 . ?
F7 P2 F9 89.56(13) 5_666 . ?
F7 P2 F9 90.44(13) . . ?
F7 P2 F9 90.44(13) 5_666 5_666 ?
F7 P2 F9 89.56(13) . 5_666 ?
F9 P2 F9 180.0 . 5_666 ?
F7 P2 F8 89.81(15) 5_666 . ?
F7 P2 F8 90.19(15) . . ?
F9 P2 F8 90.47(13) . . ?
F9 P2 F8 89.53(13) 5_666 . ?
F7 P2 F8 90.19(15) 5_666 5_666 ?
F7 P2 F8 89.80(15) . 5_666 ?
F9 P2 F8 89.53(13) . 5_666 ?
F9 P2 F8 90.46(13) 5_666 5_666 ?
F8 P2 F8 180.0 . 5_666 ?
N54 Cu2 N54 146.46(17) 2_556 . ?
N54 Cu2 N51 81.31(12) 2_556 2_556 ?
N54 Cu2 N51 114.01(12) . 2_556 ?
N54 Cu2 N51 114.01(12) 2_556 . ?
N54 Cu2 N51 81.31(12) . . ?
N51 Cu2 N51 127.38(17) 2_556 . ?
C1 N3 C5 122.5(4) . . ?
C1 N3 C4 122.5(4) . . ?
C5 N3 C4 114.4(4) . . ?
C6 N4 C14 118.9(3) . . ?
C6 N4 Cu1 126.2(3) . . ?
C14 N4 Cu1 113.5(2) . . ?
C16 N5 C28 121.3(3) . . ?
C16 N5 Cu1 123.7(3) . . ?
C28 N5 Cu1 110.4(2) . . ?
C16 N6 C17 120.0(4) . . ?
C16 N6 C18 122.6(4) . . ?
C17 N6 C18 115.1(4) . . ?
C16 N7 C20 122.8(4) . . ?
C16 N7 C19 120.7(5) . . ?
C20 N7 C19 115.5(4) . . ?
C21 N8 C29 118.8(3) . . ?
C21 N8 Cu1 126.4(3) . . ?
C29 N8 Cu1 113.7(2) . . ?
N1 C1 N3 124.0(4) . . ?
N1 C1 N2 119.5(4) . . ?
N3 C1 N2 116.4(4) . . ?
N2 C2 H2A 109.5 . . ?
N2 C2 H2B 109.5 . . ?
H2A C2 H2B 109.5 . . ?
N2 C2 H2C 109.5 . . ?
H2A C2 H2C 109.5 . . ?
H2B C2 H2C 109.5 . . ?
N2 C3 H3A 109.5 . . ?
N2 C3 H3B 109.5 . . ?
H3A C3 H3B 109.5 . . ?
N2 C3 H3C 109.5 . . ?
H3A C3 H3C 109.5 . . ?
H3B C3 H3C 109.5 . . ?
N3 C4 H4A 109.5 . . ?
N3 C4 H4B 109.5 . . ?
H4A C4 H4B 109.5 . . ?
N3 C4 H4C 109.5 . . ?
H4A C4 H4C 109.5 . . ?
H4B C4 H4C 109.5 . . ?
N3 C5 H5A 109.5 . . ?
N3 C5 H5B 109.5 . . ?
H5A C5 H5B 109.5 . . ?
N3 C5 H5C 109.5 . . ?
H5A C5 H5C 109.5 . . ?
H5B C5 H5C 109.5 . . ?
N4 C6 C7 121.7(4) . . ?
N4 C6 C15 117.7(3) . . ?
C7 C6 C15 120.5(4) . . ?
C8 C7 C6 120.0(4) . . ?
C8 C7 H7 120.0 . . ?
C6 C7 H7 120.0 . . ?
C7 C8 C9 120.2(4) . . ?
C7 C8 H8 119.9 . . ?
C9 C8 H8 119.9 . . ?
C10 C9 C14 120.3(4) . . ?
C10 C9 C8 122.9(4) . . ?
C14 C9 C8 116.8(4) . . ?
C11 C10 C9 118.5(4) . . ?
C11 C10 H10 120.8 . . ?
C9 C10 H10 120.8 . . ?
C10 C11 C12 121.9(4) . . ?
C10 C11 H11 119.1 . . ?
C12 C11 H11 119.1 . . ?
C13 C12 C11 121.5(4) . . ?
C13 C12 H12 119.2 . . ?
C11 C12 H12 119.2 . . ?
N1 C13 C12 126.7(4) . . ?
N1 C13 C14 116.1(3) . . ?
C12 C13 C14 116.9(4) . . ?
N4 C14 C9 122.3(4) . . ?
N4 C14 C13 117.0(3) . . ?
C9 C14 C13 120.7(4) . . ?
C6 C15 H15A 109.5 . . ?
C6 C15 H15B 109.5 . . ?
H15A C15 H15B 109.5 . . ?
C6 C15 H15C 109.5 . . ?
H15A C15 H15C 109.5 . . ?
H15B C15 H15C 109.5 . . ?
N5 C16 N7 124.8(4) . . ?
N5 C16 N6 117.7(4) . . ?
N7 C16 N6 117.4(4) . . ?
N6 C17 H17A 109.5 . . ?
N6 C17 H17B 109.5 . . ?
H17A C17 H17B 109.5 . . ?
N6 C17 H17C 109.5 . . ?
H17A C17 H17C 109.5 . . ?
H17B C17 H17C 109.5 . . ?
N6 C18 H18A 109.5 . . ?
N6 C18 H18B 109.5 . . ?
H18A C18 H18B 109.5 . . ?
N6 C18 H18C 109.5 . . ?
H18A C18 H18C 109.5 . . ?
H18B C18 H18C 109.5 . . ?
N7 C19 H19A 109.5 . . ?
N7 C19 H19B 109.5 . . ?
H19A C19 H19B 109.5 . . ?
N7 C19 H19C 109.5 . . ?
H19A C19 H19C 109.5 . . ?
H19B C19 H19C 109.5 . . ?
N7 C20 H20A 109.5 . . ?
N7 C20 H20B 109.5 . . ?
H20A C20 H20B 109.5 . . ?
N7 C20 H20C 109.5 . . ?
H20A C20 H20C 109.5 . . ?
H20B C20 H20C 109.5 . . ?
N8 C21 C22 121.5(4) . . ?
N8 C21 C30 117.6(3) . . ?
C22 C21 C30 120.8(3) . . ?
C23 C22 C21 120.3(4) . . ?
C23 C22 H22 119.9 . . ?
C21 C22 H22 119.9 . . ?
C22 C23 C24 119.6(4) . . ?
C22 C23 H23 120.2 . . ?
C24 C23 H23 120.2 . . ?
C25 C24 C29 119.8(4) . . ?
C25 C24 C23 123.3(4) . . ?
C29 C24 C23 116.8(4) . . ?
C26 C25 C24 119.4(4) . . ?
C26 C25 H25 120.3 . . ?
C24 C25 H25 120.3 . . ?
C25 C26 C27 120.9(4) . . ?
C25 C26 H26 119.5 . . ?
C27 C26 H26 119.5 . . ?
C28 C27 C26 121.6(4) . . ?
C28 C27 H27 119.2 . . ?
C26 C27 H27 119.2 . . ?
C27 C28 N5 125.3(4) . . ?
C27 C28 C29 118.1(4) . . ?
N5 C28 C29 116.2(3) . . ?
N8 C29 C24 122.9(3) . . ?
N8 C29 C28 116.9(3) . . ?
C24 C29 C28 120.2(3) . . ?
C21 C30 H30A 109.5 . . ?
C21 C30 H30B 109.5 . . ?
H30A C30 H30B 109.5 . . ?
C21 C30 H30C 109.5 . . ?
H30A C30 H30C 109.5 . . ?
H30B C30 H30C 109.5 . . ?
N51 C51 N52 125.2(3) . . ?
N51 C51 N53 117.6(3) . . ?
N52 C51 N53 117.3(3) . . ?
C51 N51 C56 122.3(3) . . ?
C51 N51 Cu2 121.9(2) . . ?
C56 N51 Cu2 111.0(2) . . ?
N52 C52 H52A 109.5 . . ?
N52 C52 H52B 109.5 . . ?
H52A C52 H52B 109.5 . . ?
N52 C52 H52C 109.5 . . ?
H52A C52 H52C 109.5 . . ?
H52B C52 H52C 109.5 . . ?
C51 N52 C52 122.4(3) . . ?
C51 N52 C53 122.4(3) . . ?
C52 N52 C53 114.8(3) . . ?
N52 C53 H53A 109.5 . . ?
N52 C53 H53B 109.5 . . ?
H53A C53 H53B 109.5 . . ?
N52 C53 H53C 109.5 . . ?
H53A C53 H53C 109.5 . . ?
H53B C53 H53C 109.5 . . ?
C51 N53 C54 119.5(3) . . ?
C51 N53 C55 122.2(3) . . ?
C54 N53 C55 114.5(3) . . ?
N53 C54 H54A 109.5 . . ?
N53 C54 H54B 109.5 . . ?
H54A C54 H54B 109.5 . . ?
N53 C54 H54C 109.5 . . ?
H54A C54 H54C 109.5 . . ?
H54B C54 H54C 109.5 . . ?
C64 N54 C61 118.4(3) . . ?
C64 N54 Cu2 126.7(3) . . ?
C61 N54 Cu2 114.1(2) . . ?
N53 C55 H55A 109.5 . . ?
N53 C55 H55B 109.5 . . ?
H55A C55 H55B 109.5 . . ?
N53 C55 H55C 109.5 . . ?
H55A C55 H55C 109.5 . . ?
H55B C55 H55C 109.5 . . ?
C57 C56 N51 125.9(3) . . ?
C57 C56 C61 117.8(3) . . ?
N51 C56 C61 116.0(3) . . ?
C56 C57 C58 121.7(3) . . ?
C56 C57 H57 119.1 . . ?
C58 C57 H57 119.1 . . ?
C59 C58 C57 121.1(4) . . ?
C59 C58 H58 119.5 . . ?
C57 C58 H58 119.5 . . ?
C58 C59 C60 119.2(4) . . ?
C58 C59 H59 120.4 . . ?
C60 C59 H59 120.4 . . ?
C61 C60 C59 120.1(3) . . ?
C61 C60 C62 117.0(3) . . ?
C59 C60 C62 122.8(3) . . ?
N54 C61 C60 123.0(3) . . ?
N54 C61 C56 116.9(3) . . ?
C60 C61 C56 120.0(3) . . ?
C63 C62 C60 119.4(3) . . ?
C63 C62 H62 120.3 . . ?
C60 C62 H62 120.3 . . ?
C62 C63 C64 120.5(3) . . ?
C62 C63 H63 119.8 . . ?
C64 C63 H63 119.8 . . ?
N54 C64 C63 121.5(3) . . ?
N54 C64 C65 118.3(3) . . ?
C63 C64 C65 120.2(3) . . ?
C64 C65 H65A 109.5 . . ?
C64 C65 H65B 109.5 . . ?
H65A C65 H65B 109.5 . . ?
C64 C65 H65C 109.5 . . ?
H65A C65 H65C 109.5 . . ?
H65B C65 H65C 109.5 . . ?
F2 P1 F5 179.04(19) . . ?
F2 P1 F3 89.32(18) . . ?
F5 P1 F3 89.79(17) . . ?
F2 P1 F1 91.07(18) . . ?
F5 P1 F1 88.55(16) . . ?
F3 P1 F1 88.30(19) . . ?
F2 P1 F6 91.59(18) . . ?
F5 P1 F6 89.28(17) . . ?
F3 P1 F6 177.47(18) . . ?
F1 P1 F6 89.32(18) . . ?
F2 P1 F4 90.42(16) . . ?
F5 P1 F4 89.99(15) . . ?
F3 P1 F4 93.13(17) . . ?
F1 P1 F4 177.95(18) . . ?
F6 P1 F4 89.22(16) . . ?

loop_
_geom_bond_atom_site_label_1
_geom_bond_atom_site_label_2
_geom_bond_distance
_geom_bond_site_symmetry_2
_geom_bond_publ_flag
Cu1 N8 1.994(3) . ?
Cu1 N4 1.994(3) . ?
Cu1 N1 2.091(3) . ?
Cu1 N5 2.097(3) . ?
N1 C1 1.325(5) . ?
N1 C13 1.383(5) . ?
N2 C1 1.366(6) . ?
N2 C2 1.442(6) . ?
N2 C3 1.462(5) . ?
P2 F7 1.599(2) 5_666 ?
P2 F7 1.599(2) . ?
P2 F9 1.606(2) . ?
P2 F9 1.606(2) 5_666 ?
P2 F8 1.607(3) . ?
P2 F8 1.607(3) 5_666 ?
Cu2 N54 2.007(3) 2_556 ?
Cu2 N54 2.007(3) . ?
Cu2 N51 2.101(3) 2_556 ?
Cu2 N51 2.101(3) . ?
N3 C1 1.357(5) . ?
N3 C5 1.440(7) . ?
N3 C4 1.473(6) . ?
N4 C6 1.332(5) . ?
N4 C14 1.372(5) . ?
N5 C16 1.330(5) . ?
N5 C28 1.390(5) . ?
N6 C16 1.362(5) . ?
N6 C17 1.447(6) . ?
N6 C18 1.458(6) . ?
N7 C16 1.361(6) . ?
N7 C20 1.429(7) . ?
N7 C19 1.460(6) . ?
N8 C21 1.333(5) . ?
N8 C29 1.370(5) . ?
C2 H2A 0.9800 . ?
C2 H2B 0.9800 . ?
C2 H2C 0.9800 . ?
C3 H3A 0.9800 . ?
C3 H3B 0.9800 . ?
C3 H3C 0.9800 . ?
C4 H4A 0.9800 . ?
C4 H4B 0.9800 . ?
C4 H4C 0.9800 . ?
C5 H5A 0.9800 . ?
C5 H5B 0.9800 . ?
C5 H5C 0.9800 . ?
C6 C7 1.418(5) . ?
C6 C15 1.494(6) . ?
C7 C8 1.351(6) . ?
C7 H7 0.9500 . ?
C8 C9 1.420(6) . ?
C8 H8 0.9500 . ?
C9 C10 1.401(6) . ?
C9 C14 1.418(5) . ?
C10 C11 1.384(7) . ?
C10 H10 0.9500 . ?
C11 C12 1.399(7) . ?
C11 H11 0.9500 . ?
C12 C13 1.395(6) . ?
C12 H12 0.9500 . ?
C13 C14 1.434(6) . ?
C15 H15A 0.9800 . ?
C15 H15B 0.9800 . ?
C15 H15C 0.9800 . ?
C17 H17A 0.9800 . ?
C17 H17B 0.9800 . ?
C17 H17C 0.9800 . ?
C18 H18A 0.9800 . ?
C18 H18B 0.9800 . ?
C18 H18C 0.9800 . ?
C19 H19A 0.9800 . ?
C19 H19B 0.9800 . ?
C19 H19C 0.9800 . ?
C20 H20A 0.9800 . ?
C20 H20B 0.9800 . ?
C20 H20C 0.9800 . ?
C21 C22 1.416(5) . ?
C21 C30 1.485(6) . ?
C22 C23 1.364(6) . ?
C22 H22 0.9500 . ?
C23 C24 1.420(6) . ?
C23 H23 0.9500 . ?
C24 C25 1.405(6) . ?
C24 C29 1.416(5) . ?
C25 C26 1.382(6) . ?
C25 H25 0.9500 . ?
C26 C27 1.406(6) . ?
C26 H26 0.9500 . ?
C27 C28 1.375(6) . ?
C27 H27 0.9500 . ?
C28 C29 1.436(5) . ?
C30 H30A 0.9800 . ?
C30 H30B 0.9800 . ?
C30 H30C 0.9800 . ?
C51 N51 1.321(5) . ?
C51 N52 1.364(5) . ?
C51 N53 1.367(5) . ?
N51 C56 1.393(5) . ?
C52 N52 1.447(6) . ?
C52 H52A 0.9800 . ?
C52 H52B 0.9800 . ?
C52 H52C 0.9800 . ?
N52 C53 1.462(5) . ?
C53 H53A 0.9800 . ?
C53 H53B 0.9800 . ?
C53 H53C 0.9800 . ?
N53 C54 1.451(5) . ?
N53 C55 1.460(5) . ?
C54 H54A 0.9800 . ?
C54 H54B 0.9800 . ?
C54 H54C 0.9800 . ?
N54 C64 1.341(5) . ?
N54 C61 1.375(5) . ?
C55 H55A 0.9800 . ?
C55 H55B 0.9800 . ?
C55 H55C 0.9800 . ?
C56 C57 1.380(5) . ?
C56 C61 1.441(5) . ?
C57 C58 1.405(5) . ?
C57 H57 0.9500 . ?
C58 C59 1.372(6) . ?
C58 H58 0.9500 . ?
C59 C60 1.415(6) . ?
C59 H59 0.9500 . ?
C60 C61 1.408(5) . ?
C60 C62 1.427(5) . ?
C62 C63 1.362(6) . ?
C62 H62 0.9500 . ?
C63 C64 1.417(5) . ?
C63 H63 0.9500 . ?
C64 C65 1.483(5) . ?
C65 H65A 0.9800 . ?
C65 H65B 0.9800 . ?
C65 H65C 0.9800 . ?
P1 F2 1.590(3) . ?
P1 F5 1.597(3) . ?
P1 F3 1.599(3) . ?
P1 F1 1.605(3) . ?
P1 F6 1.608(3) . ?
P1 F4 1.609(3) . ?

loop_
_geom_hbond_atom_site_label_D
_geom_hbond_atom_site_label_H
_geom_hbond_atom_site_label_A
_geom_hbond_distance_DH
_geom_hbond_distance_HA
_geom_hbond_distance_DA
_geom_hbond_angle_DHA
_geom_hbond_site_symmetry_A
_geom_hbond_publ_flag
C12 H12 N3 0.95 2.53 3.009(7) 111.2 . yes
C17 H17A F5 0.98 2.44 3.277(5) 143.1 1_565 yes
C30 H30A F2 0.98 2.40 3.380(6) 173.4 6 yes
C54 H54A F7 0.98 2.52 3.421(5) 152.0 6_565 yes
C65 H65A F7 0.98 2.49 3.436(5) 163.0 5_656 yes

loop_
_geom_torsion_atom_site_label_1
_geom_torsion_atom_site_label_2
_geom_torsion_atom_site_label_3
_geom_torsion_atom_site_label_4
_geom_torsion
_geom_torsion_site_symmetry_1
_geom_torsion_site_symmetry_2
_geom_torsion_site_symmetry_3
_geom_torsion_site_symmetry_4
_geom_torsion_publ_flag
C13 N1 C1 N3 32.8(6) . . . . ?
Cu1 N1 C1 N3 -127.3(4) . . . . ?
C13 N1 C1 N2 -150.5(4) . . . . ?
Cu1 N1 C1 N2 49.5(5) . . . . ?
C5 N3 C1 N1 29.3(7) . . . . ?
C4 N3 C1 N1 -141.4(5) . . . . ?
C5 N3 C1 N2 -147.5(5) . . . . ?
C4 N3 C1 N2 41.8(7) . . . . ?
C2 N2 C1 N1 22.1(6) . . . . ?
C3 N2 C1 N1 -144.0(4) . . . . ?
C2 N2 C1 N3 -160.9(4) . . . . ?
C3 N2 C1 N3 33.0(6) . . . . ?
C14 N4 C6 C7 3.6(6) . . . . ?
Cu1 N4 C6 C7 -161.8(3) . . . . ?
C14 N4 C6 C15 -174.6(4) . . . . ?
Cu1 N4 C6 C15 19.9(5) . . . . ?
N4 C6 C7 C8 -3.8(6) . . . . ?
C15 C6 C7 C8 174.4(4) . . . . ?
C6 C7 C8 C9 -0.2(6) . . . . ?
C7 C8 C9 C10 -176.9(4) . . . . ?
C7 C8 C9 C14 4.0(6) . . . . ?
C14 C9 C10 C11 1.3(7) . . . . ?
C8 C9 C10 C11 -177.8(4) . . . . ?
C9 C10 C11 C12 2.3(8) . . . . ?
C10 C11 C12 C13 -2.6(8) . . . . ?
C1 N1 C13 C12 21.9(7) . . . . ?
Cu1 N1 C13 C12 -175.7(4) . . . . ?
C1 N1 C13 C14 -164.4(4) . . . . ?
Cu1 N1 C13 C14 -2.1(4) . . . . ?
C11 C12 C13 N1 172.9(4) . . . . ?
C11 C12 C13 C14 -0.7(7) . . . . ?
C6 N4 C14 C9 0.5(6) . . . . ?
Cu1 N4 C14 C9 167.7(3) . . . . ?
C6 N4 C14 C13 -178.3(4) . . . . ?
Cu1 N4 C14 C13 -11.0(4) . . . . ?
C10 C9 C14 N4 176.6(4) . . . . ?
C8 C9 C14 N4 -4.3(6) . . . . ?
C10 C9 C14 C13 -4.6(6) . . . . ?
C8 C9 C14 C13 174.5(4) . . . . ?
N1 C13 C14 N4 8.8(5) . . . . ?
C12 C13 C14 N4 -177.0(4) . . . . ?
N1 C13 C14 C9 -170.0(4) . . . . ?
C12 C13 C14 C9 4.2(6) . . . . ?
C28 N5 C16 N7 35.2(7) . . . . ?
Cu1 N5 C16 N7 -118.3(4) . . . . ?
C28 N5 C16 N6 -147.3(4) . . . . ?
Cu1 N5 C16 N6 59.1(5) . . . . ?
C20 N7 C16 N5 23.8(7) . . . . ?
C19 N7 C16 N5 -144.3(5) . . . . ?
C20 N7 C16 N6 -153.6(5) . . . . ?
C19 N7 C16 N6 38.2(7) . . . . ?
C17 N6 C16 N5 19.3(6) . . . . ?
C18 N6 C16 N5 -142.7(4) . . . . ?
C17 N6 C16 N7 -163.1(4) . . . . ?
C18 N6 C16 N7 34.9(6) . . . . ?
C29 N8 C21 C22 1.8(5) . . . . ?
Cu1 N8 C21 C22 -165.2(3) . . . . ?
C29 N8 C21 C30 -178.8(4) . . . . ?
Cu1 N8 C21 C30 14.2(5) . . . . ?
N8 C21 C22 C23 -0.7(6) . . . . ?
C30 C21 C22 C23 179.9(4) . . . . ?
C21 C22 C23 C24 -0.6(6) . . . . ?
C22 C23 C24 C25 179.5(4) . . . . ?
C22 C23 C24 C29 0.7(6) . . . . ?
C29 C24 C25 C26 -1.2(7) . . . . ?
C23 C24 C25 C26 -179.9(5) . . . . ?
C24 C25 C26 C27 0.6(8) . . . . ?
C25 C26 C27 C28 0.4(9) . . . . ?
C26 C27 C28 N5 171.5(5) . . . . ?
C26 C27 C28 C29 -0.8(7) . . . . ?
C16 N5 C28 C27 33.2(7) . . . . ?
Cu1 N5 C28 C27 -170.1(4) . . . . ?
C16 N5 C28 C29 -154.5(4) . . . . ?
Cu1 N5 C28 C29 2.2(5) . . . . ?
C21 N8 C29 C24 -1.7(5) . . . . ?
Cu1 N8 C29 C24 166.9(3) . . . . ?
C21 N8 C29 C28 179.1(3) . . . . ?
Cu1 N8 C29 C28 -12.3(4) . . . . ?
C25 C24 C29 N8 -178.4(4) . . . . ?
C23 C24 C29 N8 0.5(6) . . . . ?
C25 C24 C29 C28 0.8(6) . . . . ?
C23 C24 C29 C28 179.6(4) . . . . ?
C27 C28 C29 N8 179.4(4) . . . . ?
N5 C28 C29 N8 6.5(5) . . . . ?
C27 C28 C29 C24 0.2(6) . . . . ?
N5 C28 C29 C24 -172.8(4) . . . . ?
N52 C51 N51 C56 34.9(6) . . . . ?
N53 C51 N51 C56 -146.6(3) . . . . ?
N52 C51 N51 Cu2 -118.3(4) . . . . ?
N53 C51 N51 Cu2 60.2(4) . . . . ?
N51 C51 N52 C52 21.4(6) . . . . ?
N53 C51 N52 C52 -157.1(4) . . . . ?
N51 C51 N52 C53 -150.6(4) . . . . ?
N53 C51 N52 C53 30.9(5) . . . . ?
N51 C51 N53 C54 19.4(5) . . . . ?
N52 C51 N53 C54 -162.0(3) . . . . ?
N51 C51 N53 C55 -137.4(4) . . . . ?
N52 C51 N53 C55 41.2(5) . . . . ?
C51 N51 C56 C57 31.5(6) . . . . ?
Cu2 N51 C56 C57 -172.7(3) . . . . ?
C51 N51 C56 C61 -154.5(3) . . . . ?
Cu2 N51 C56 C61 1.3(4) . . . . ?
N51 C56 C57 C58 174.9(4) . . . . ?
C61 C56 C57 C58 1.0(6) . . . . ?
C56 C57 C58 C59 -1.3(6) . . . . ?
C57 C58 C59 C60 0.3(6) . . . . ?
C58 C59 C60 C61 0.9(6) . . . . ?
C58 C59 C60 C62 -177.9(4) . . . . ?
C64 N54 C61 C60 -0.3(5) . . . . ?
Cu2 N54 C61 C60 170.3(3) . . . . ?
C64 N54 C61 C56 -179.3(3) . . . . ?
Cu2 N54 C61 C56 -8.8(4) . . . . ?
C59 C60 C61 N54 179.7(3) . . . . ?
C62 C60 C61 N54 -1.4(5) . . . . ?
C59 C60 C61 C56 -1.2(5) . . . . ?
C62 C60 C61 C56 177.6(3) . . . . ?
C57 C56 C61 N54 179.4(3) . . . . ?
N51 C56 C61 N54 4.9(5) . . . . ?
C57 C56 C61 C60 0.3(5) . . . . ?
N51 C56 C61 C60 -174.2(3) . . . . ?
C61 C60 C62 C63 1.9(5) . . . . ?
C59 C60 C62 C63 -179.3(4) . . . . ?
C60 C62 C63 C64 -0.8(6) . . . . ?
C61 N54 C64 C63 1.5(5) . . . . ?
Cu2 N54 C64 C63 -167.7(3) . . . . ?
C61 N54 C64 C65 -178.3(3) . . . . ?
Cu2 N54 C64 C65 12.5(5) . . . . ?
C62 C63 C64 N54 -1.0(6) . . . . ?
C62 C63 C64 C65 178.8(4) . . . . ?
